data_4122178
loop_
_publ_author_name
'Keane, Andrew J.'
'Yonke, Brendan L.'
'Hirotsu, Masakazu'
'Zavalij, Peter Y.'
'Sita, Lawrence R.'

_publ_section_title
;
 Fine-tuning the energy barrier for metal-mediated dinitrogen n\\tb n bond
 cleavage.
;
_journal_issue 28
_journal_name_full 'Journal of the American Chemical Society'
_journal_page_first 9906
_journal_page_last 9909
_journal_paper_doi 10.1021/ja505309j
_journal_volume 136
_journal_year 2014
_chemical_formula_moiety 'C18 H32 Cl N2 V'
_chemical_formula_sum 'C18 H32 Cl N2 V'
_chemical_formula_weight 362.84
_chemical_name_common cmpd8
_chemical_name_systematic
;
cmpd8
;
_space_group_crystal_system monoclinic
_space_group_IT_number 14
_space_group_name_Hall '-P 2yn'
_space_group_name_H-M_alt 'P 1 21/n 1'
_symmetry_cell_setting monoclinic
_symmetry_space_group_name_Hall '-P 2yn'
_symmetry_space_group_name_H-M 'P 1 21/n 1'
_atom_sites_solution_hydrogens geom
_atom_sites_solution_primary direct
_atom_sites_solution_secondary difmap
_audit_creation_method 'SHELXL-2012 & ZCIF'
_cell_angle_alpha 90
_cell_angle_beta 91.1382(10)
_cell_angle_gamma 90
_cell_formula_units_Z 4
_cell_length_a 12.9672(9)
_cell_length_b 9.1331(6)
_cell_length_c 16.5204(11)
_cell_measurement_reflns_used 15075
_cell_measurement_temperature 150(2)
_cell_measurement_theta_max 30.5
_cell_measurement_theta_min 2.5
_cell_volume 1956.1(2)
_computing_cell_refinement Apex2
_computing_data_collection 'Apex2 (Bruker, 2010)'
_computing_data_reduction 'Apex2, Saint'
_computing_molecular_graphics 'XSHEL (Bruker, 2004)'
_computing_publication_material 'Apex2, SHELXL-2012'
_computing_structure_refinement 'ShelXL-2012 (Sheldrick, 2012)'
_computing_structure_solution 'ShelXS-97 (Sheldrick, 2008)'
_diffrn_ambient_temperature 150(2)
_diffrn_detector 'CCD area detector'
_diffrn_detector_area_resol_mean 8.333
_diffrn_measured_fraction_theta_full 1.000
_diffrn_measured_fraction_theta_max 1.000
_diffrn_measurement_device_type 'Bruker Smart Apex II diffractometer'
_diffrn_measurement_method '\f and \w scans'
_diffrn_measurement_specimen_support 'MiTeGen loop'
_diffrn_orient_matrix_type standard
_diffrn_orient_matrix_UB_11 -0.0222801
_diffrn_orient_matrix_UB_12 -0.1047009
_diffrn_orient_matrix_UB_13 0.0024537
_diffrn_orient_matrix_UB_21 -0.0159235
_diffrn_orient_matrix_UB_22 0.0016386
_diffrn_orient_matrix_UB_23 -0.0594685
_diffrn_orient_matrix_UB_31 0.0721078
_diffrn_orient_matrix_UB_32 -0.0319897
_diffrn_orient_matrix_UB_33 -0.0110876
_diffrn_radiation_monochromator graphite
_diffrn_radiation_type MoK\a
_diffrn_radiation_wavelength 0.71073
_diffrn_reflns_av_R_equivalents 0.0195
_diffrn_reflns_av_unetI/netI 0.0149
_diffrn_reflns_Laue_measured_fraction_full 1.000
_diffrn_reflns_Laue_measured_fraction_max 1.000
_diffrn_reflns_limit_h_max 18
_diffrn_reflns_limit_h_min -18
_diffrn_reflns_limit_k_max 12
_diffrn_reflns_limit_k_min -12
_diffrn_reflns_limit_l_max 23
_diffrn_reflns_limit_l_min -23
_diffrn_reflns_number 27990
_diffrn_reflns_point_group_measured_fraction_full 1.000
_diffrn_reflns_point_group_measured_fraction_max 1.000
_diffrn_reflns_theta_full 25.000
_diffrn_reflns_theta_max 29.997
_diffrn_reflns_theta_min 1.978
_diffrn_source 'sealed tube'
_exptl_absorpt_coefficient_mu 0.643
_exptl_absorpt_correction_T_max 0.908
_exptl_absorpt_correction_T_min 0.801
_exptl_absorpt_correction_type multi-scan
_exptl_absorpt_process_details 'SADABS (Sheldrick, 2008)'
_exptl_crystal_colour red
_exptl_crystal_density_diffrn 1.232
_exptl_crystal_density_method 'not measured'
_exptl_crystal_description needle
_exptl_crystal_F_000 776
_exptl_crystal_size_max 0.41
_exptl_crystal_size_mid 0.165
_exptl_crystal_size_min 0.15
_refine_diff_density_max 0.387
_refine_diff_density_min -0.294
_refine_diff_density_rms 0.044
_refine_ls_extinction_method none
_refine_ls_goodness_of_fit_ref 1.000
_refine_ls_hydrogen_treatment refU
_refine_ls_matrix_type full
_refine_ls_number_parameters 245
_refine_ls_number_reflns 5708
_refine_ls_number_restraints 0
_refine_ls_restrained_S_all 1.000
_refine_ls_R_factor_all 0.0295
_refine_ls_R_factor_gt 0.0259
_refine_ls_shift/su_max 0.001
_refine_ls_shift/su_mean 0.000
_refine_ls_structure_factor_coef Fsqd
_refine_ls_weighting_details
;
 w=1/[\s^2^(Fo^2^)+(0.0100P)^2^+1.2610P]
 where P=(Fo^2^+2Fc^2^)/3
;
_refine_ls_weighting_scheme calc
_refine_ls_wR_factor_gt 0.0551
_refine_ls_wR_factor_ref 0.0570
_reflns_Friedel_coverage 0.000
_reflns_number_gt 5179
_reflns_number_total 5708
_reflns_threshold_expression 'I > 2\s(I)'
_cod_data_source_file ja505309j_si_002.cif
_cod_data_source_block cmpd8
_cod_depositor_comments
;
The following automatic conversions were performed:

'_symmetry_cell_setting' value 'Monoclinic' changed to 'monoclinic'
according to
/usr/data/users/saulius/crontab/automatic-downloads/rss-feeds/ACS/lib/dictionaries/cif_core.dic
dictionary named 'cif_core.dic' version 2.4.2 from 2011-04-26.

Automatic conversion script
Id: cif_fix_values 2281 2013-09-26 08:29:07Z andrius 

 Adding full bibliography for 4122168--4122182.cif.
;
_cod_original_sg_symbol_H-M P21/n
_cod_database_code 4122178
_shelx_space_group_comment
;
The symmetry employed for this shelxl refinement is uniquely defined
by the following loop, which should always be used as a source of
symmetry information in preference to the above space-group names.
They are only intended as comments.
;
_shelx_estimated_absorpt_t_min 0.778
_shelx_estimated_absorpt_t_max 0.910

loop_
_space_group_symop_operation_xyz
'x, y, z'
'-x+1/2, y+1/2, -z+1/2'
'-x, -y, -z'
'x-1/2, -y-1/2, z-1/2'

loop_
_atom_site_label
_atom_site_type_symbol
_atom_site_fract_x
_atom_site_fract_y
_atom_site_fract_z
_atom_site_U_iso_or_equiv
_atom_site_adp_type
_atom_site_occupancy
_atom_site_site_symmetry_order
_atom_site_calc_flag
_atom_site_refinement_flags_posn
_atom_site_refinement_flags_occupancy
V1 V 0.26274(2) 0.21680(2) 0.04856(2) 0.01552(4) Uani 1 1 d . .
Cl1 Cl 0.27635(2) -0.02170(3) 0.09366(2) 0.03132(7) Uani 1 1 d . .
C10 C 0.08394(8) 0.21310(11) -0.00858(6) 0.01906(19) Uani 1 1 d . .
C11 C -0.02504(8) 0.19392(14) -0.04079(8) 0.0281(2) Uani 1 1 d . .
H11A H -0.0302 0.2325 -0.0961 0.045(5) Uiso 1 1 calc R .
H11B H -0.0727 0.2472 -0.0061 0.056(5) Uiso 1 1 calc R .
H11C H -0.0429 0.0896 -0.0411 0.065(6) Uiso 1 1 calc R .
N11 N 0.10904(7) 0.25407(10) 0.06677(5) 0.02037(17) Uani 1 1 d . .
N12 N 0.16815(7) 0.18844(10) -0.05148(5) 0.01967(17) Uani 1 1 d . .
C12 C 0.03178(9) 0.26290(14) 0.13026(7) 0.0263(2) Uani 1 1 d . .
H12 H -0.0240 0.1905 0.1172 0.027(4) Uiso 1 1 calc R .
C13 C 0.08212(12) 0.21945(19) 0.21072(8) 0.0417(3) Uani 1 1 d . .
H13A H 0.1132 0.1221 0.2057 0.054(5) Uiso 1 1 calc R .
H13B H 0.0299 0.2174 0.2528 0.053(5) Uiso 1 1 calc R .
H13C H 0.1357 0.2908 0.2255 0.054(5) Uiso 1 1 calc R .
C14 C -0.01750(10) 0.41414(16) 0.13640(9) 0.0381(3) Uani 1 1 d . .
H14A H 0.0333 0.4839 0.1582 0.053(5) Uiso 1 1 calc R .
H14B H -0.0765 0.4094 0.1724 0.050(5) Uiso 1 1 calc R .
H14C H -0.0409 0.4463 0.0825 0.052(5) Uiso 1 1 calc R .
C15 C 0.16357(9) 0.12558(13) -0.13292(6) 0.0238(2) Uani 1 1 d . .
H15 H 0.0935 0.0823 -0.1421 0.028(4) Uiso 1 1 calc R .
C16 C 0.24281(11) 0.00347(16) -0.13840(8) 0.0382(3) Uani 1 1 d . .
H16A H 0.3122 0.0441 -0.1300 0.045(5) Uiso 1 1 calc R .
H16B H 0.2378 -0.0422 -0.1920 0.053(5) Uiso 1 1 calc R .
H16C H 0.2295 -0.0702 -0.0967 0.052(5) Uiso 1 1 calc R .
C17 C 0.18085(11) 0.24128(16) -0.19764(7) 0.0353(3) Uani 1 1 d . .
H17A H 0.1279 0.3174 -0.1938 0.051(5) Uiso 1 1 calc R .
H17B H 0.1766 0.1956 -0.2513 0.046(5) Uiso 1 1 calc R .
H17C H 0.2492 0.2853 -0.1895 0.043(4) Uiso 1 1 calc R .
C20 C 0.31558(8) 0.44396(11) 0.09743(6) 0.01943(19) Uani 1 1 d . .
C21 C 0.33386(8) 0.43796(12) 0.01292(6) 0.0205(2) Uani 1 1 d . .
C22 C 0.40888(8) 0.32697(12) -0.00091(6) 0.0206(2) Uani 1 1 d . .
C23 C 0.43562(7) 0.26340(11) 0.07526(6) 0.01950(19) Uani 1 1 d . .
C24 C 0.37768(8) 0.33530(11) 0.13588(6) 0.01879(19) Uani 1 1 d . .
C25 C 0.24892(9) 0.55524(13) 0.13771(8) 0.0287(2) Uani 1 1 d . .
H25A H 0.2851 0.6494 0.1402 0.042(4) Uiso 1 1 calc R .
H25B H 0.2338 0.5226 0.1927 0.040(4) Uiso 1 1 calc R .
H25C H 0.1843 0.5665 0.1066 0.043(4) Uiso 1 1 calc R .
C26 C 0.28983(11) 0.54205(14) -0.04910(8) 0.0335(3) Uani 1 1 d . .
H26A H 0.2148 0.5302 -0.0526 0.047(10) Uiso 0.57(3) 1 calc R P
H26B H 0.3195 0.5211 -0.1019 0.040(9) Uiso 0.57(3) 1 calc R P
H26C H 0.3065 0.6428 -0.0332 0.030(8) Uiso 0.57(3) 1 calc R P
H26D H 0.3457 0.5992 -0.0726 0.049(13) Uiso 0.43(3) 1 calc R P
H26E H 0.2410 0.6083 -0.0232 0.038(12) Uiso 0.43(3) 1 calc R P
H26F H 0.2540 0.4865 -0.0919 0.031(11) Uiso 0.43(3) 1 calc R P
C27 C 0.45955(10) 0.29689(15) -0.08032(7) 0.0311(3) Uani 1 1 d . .
H27A H 0.4069 0.2932 -0.1236 0.070(6) Uiso 1 1 calc R .
H27B H 0.4958 0.2028 -0.0773 0.066(6) Uiso 1 1 calc R .
H27C H 0.5090 0.3751 -0.0917 0.056(5) Uiso 1 1 calc R .
C28 C 0.51524(8) 0.14726(13) 0.09171(8) 0.0279(2) Uani 1 1 d . .
H28A H 0.5722 0.1888 0.1241 0.047(5) Uiso 1 1 calc R .
H28B H 0.5416 0.1108 0.0403 0.052(5) Uiso 1 1 calc R .
H28C H 0.4839 0.0664 0.1215 0.056(5) Uiso 1 1 calc R .
C29 C 0.38688(9) 0.30350(14) 0.22496(7) 0.0281(2) Uani 1 1 d . .
H29A H 0.3915 0.1975 0.2334 0.047(5) Uiso 1 1 calc R .
H29B H 0.3261 0.3417 0.2523 0.044(4) Uiso 1 1 calc R .
H29C H 0.4491 0.3506 0.2473 0.045(4) Uiso 1 1 calc R .

loop_
_atom_site_aniso_label
_atom_site_aniso_U_11
_atom_site_aniso_U_22
_atom_site_aniso_U_33
_atom_site_aniso_U_23
_atom_site_aniso_U_13
_atom_site_aniso_U_12
V1 0.01376(7) 0.01593(8) 0.01682(8) 0.00082(6) -0.00074(5) -0.00044(6)
Cl1 0.02641(13) 0.02027(12) 0.04699(18) 0.01058(12) -0.00648(12) -0.00219(10)
C10 0.0158(4) 0.0179(4) 0.0233(5) 0.0031(4) -0.0024(4) 0.0010(3)
C11 0.0174(5) 0.0333(6) 0.0334(6) 0.0007(5) -0.0059(4) 0.0009(4)
N11 0.0161(4) 0.0243(4) 0.0207(4) 0.0002(3) 0.0014(3) 0.0012(3)
N12 0.0175(4) 0.0230(4) 0.0184(4) -0.0009(3) -0.0021(3) 0.0012(3)
C12 0.0207(5) 0.0317(6) 0.0267(5) 0.0001(5) 0.0066(4) 0.0003(4)
C13 0.0430(8) 0.0572(9) 0.0252(6) 0.0081(6) 0.0100(5) 0.0084(7)
C14 0.0273(6) 0.0416(7) 0.0456(8) -0.0058(6) 0.0081(5) 0.0102(5)
C15 0.0238(5) 0.0271(5) 0.0204(5) -0.0038(4) -0.0039(4) 0.0024(4)
C16 0.0456(8) 0.0356(7) 0.0331(7) -0.0095(6) -0.0035(6) 0.0156(6)
C17 0.0445(7) 0.0402(7) 0.0211(6) 0.0028(5) -0.0025(5) 0.0042(6)
C20 0.0169(4) 0.0163(4) 0.0251(5) -0.0016(4) -0.0014(4) -0.0013(3)
C21 0.0195(4) 0.0187(5) 0.0233(5) 0.0030(4) -0.0027(4) -0.0036(4)
C22 0.0171(4) 0.0229(5) 0.0219(5) -0.0005(4) 0.0020(4) -0.0049(4)
C23 0.0136(4) 0.0197(5) 0.0251(5) -0.0011(4) -0.0015(3) -0.0008(3)
C24 0.0168(4) 0.0191(5) 0.0203(5) -0.0009(4) -0.0023(3) -0.0019(4)
C25 0.0264(5) 0.0214(5) 0.0385(7) -0.0063(5) 0.0008(5) 0.0040(4)
C26 0.0379(7) 0.0278(6) 0.0345(7) 0.0109(5) -0.0098(5) -0.0037(5)
C27 0.0276(6) 0.0403(7) 0.0255(6) -0.0044(5) 0.0077(4) -0.0078(5)
C28 0.0187(5) 0.0258(5) 0.0391(7) -0.0032(5) -0.0041(4) 0.0043(4)
C29 0.0308(6) 0.0323(6) 0.0209(5) 0.0013(4) -0.0037(4) -0.0014(5)

loop_
_atom_type_symbol
_atom_type_description
_atom_type_scat_dispersion_real
_atom_type_scat_dispersion_imag
_atom_type_scat_source
C C 0.0033 0.0016 'International Tables Vol C Tables 4.2.6.8 and 6.1.1.4'
H H 0.0000 0.0000 'International Tables Vol C Tables 4.2.6.8 and 6.1.1.4'
N N 0.0061 0.0033 'International Tables Vol C Tables 4.2.6.8 and 6.1.1.4'
Cl Cl 0.1484 0.1585 'International Tables Vol C Tables 4.2.6.8 and 6.1.1.4'
V V 0.3005 0.5294 'International Tables Vol C Tables 4.2.6.8 and 6.1.1.4'

loop_
_geom_angle_atom_site_label_1
_geom_angle_atom_site_label_2
_geom_angle_atom_site_label_3
_geom_angle
N11 V1 N12 64.69(4)
N11 V1 C21 106.70(4)
N12 V1 C21 98.08(4)
N11 V1 Cl1 100.24(3)
N12 V1 Cl1 100.45(3)
C21 V1 Cl1 151.93(3)
N11 V1 C22 141.87(4)
N12 V1 C22 104.55(4)
C21 V1 C22 36.04(4)
Cl1 V1 C22 117.87(3)
N11 V1 C23 151.87(4)
N12 V1 C23 137.44(4)
C21 V1 C23 59.75(4)
Cl1 V1 C23 92.55(3)
C22 V1 C23 35.82(4)
N11 V1 C24 116.45(4)
N12 V1 C24 157.55(4)
C21 V1 C24 59.62(4)
Cl1 V1 C24 101.27(3)
C22 V1 C24 59.70(4)
C23 V1 C24 35.78(4)
N11 V1 C20 94.68(4)
N12 V1 C20 123.98(4)
C21 V1 C20 35.79(4)
Cl1 V1 C20 135.25(3)
C22 V1 C20 59.72(4)
C23 V1 C20 59.48(4)
C24 V1 C20 35.59(4)
N12 C10 N11 110.87(9)
N12 C10 C11 124.32(10)
N11 C10 C11 124.79(10)
C10 C11 H11A 109.5
C10 C11 H11B 109.5
H11A C11 H11B 109.5
C10 C11 H11C 109.5
H11A C11 H11C 109.5
H11B C11 H11C 109.5
C10 N11 C12 121.68(9)
C10 N11 V1 92.08(6)
C12 N11 V1 142.55(7)
C10 N12 C15 122.46(9)
C10 N12 V1 91.91(6)
C15 N12 V1 143.30(7)
N11 C12 C13 108.84(9)
N11 C12 C14 112.96(10)
C13 C12 C14 110.54(11)
N11 C12 H12 108.1
C13 C12 H12 108.1
C14 C12 H12 108.1
C12 C13 H13A 109.5
C12 C13 H13B 109.5
H13A C13 H13B 109.5
C12 C13 H13C 109.5
H13A C13 H13C 109.5
H13B C13 H13C 109.5
C12 C14 H14A 109.5
C12 C14 H14B 109.5
H14A C14 H14B 109.5
C12 C14 H14C 109.5
H14A C14 H14C 109.5
H14B C14 H14C 109.5
N12 C15 C16 109.12(9)
N12 C15 C17 111.68(10)
C16 C15 C17 110.99(11)
N12 C15 H15 108.3
C16 C15 H15 108.3
C17 C15 H15 108.3
C15 C16 H16A 109.5
C15 C16 H16B 109.5
H16A C16 H16B 109.5
C15 C16 H16C 109.5
H16A C16 H16C 109.5
H16B C16 H16C 109.5
C15 C17 H17A 109.5
C15 C17 H17B 109.5
H17A C17 H17B 109.5
C15 C17 H17C 109.5
H17A C17 H17C 109.5
H17B C17 H17C 109.5
C24 C20 C21 107.95(9)
C24 C20 C25 127.04(10)
C21 C20 C25 124.82(10)
C24 C20 V1 72.08(6)
C21 C20 V1 71.23(6)
C25 C20 V1 126.22(7)
C20 C21 C22 108.18(9)
C20 C21 C26 125.23(10)
C22 C21 C26 126.28(10)
C20 C21 V1 72.98(6)
C22 C21 V1 72.26(6)
C26 C21 V1 125.53(8)
C23 C22 C21 107.67(9)
C23 C22 C27 126.44(10)
C21 C22 C27 125.49(10)
C23 C22 V1 72.33(6)
C21 C22 V1 71.70(6)
C27 C22 V1 127.22(8)
C22 C23 C24 108.12(9)
C22 C23 C28 127.11(10)
C24 C23 C28 124.67(10)
C22 C23 V1 71.85(6)
C24 C23 V1 72.33(6)
C28 C23 V1 124.36(7)
C20 C24 C23 108.06(9)
C20 C24 C29 127.34(10)
C23 C24 C29 124.53(10)
C20 C24 V1 72.33(6)
C23 C24 V1 71.89(6)
C29 C24 V1 123.79(7)
C20 C25 H25A 109.5
C20 C25 H25B 109.5
H25A C25 H25B 109.5
C20 C25 H25C 109.5
H25A C25 H25C 109.5
H25B C25 H25C 109.5
C21 C26 H26A 109.5
C21 C26 H26B 109.5
H26A C26 H26B 109.5
C21 C26 H26C 109.5
H26A C26 H26C 109.5
H26B C26 H26C 109.5
C21 C26 H26D 109.5
H26A C26 H26D 141.1
H26B C26 H26D 56.3
H26C C26 H26D 56.3
C21 C26 H26E 109.5
H26A C26 H26E 56.3
H26B C26 H26E 141.1
H26C C26 H26E 56.3
H26D C26 H26E 109.5
C21 C26 H26F 109.5
H26A C26 H26F 56.3
H26B C26 H26F 56.3
H26C C26 H26F 141.1
H26D C26 H26F 109.5
H26E C26 H26F 109.5
C22 C27 H27A 109.5
C22 C27 H27B 109.5
H27A C27 H27B 109.5
C22 C27 H27C 109.5
H27A C27 H27C 109.5
H27B C27 H27C 109.5
C23 C28 H28A 109.5
C23 C28 H28B 109.5
H28A C28 H28B 109.5
C23 C28 H28C 109.5
H28A C28 H28C 109.5
H28B C28 H28C 109.5
C24 C29 H29A 109.5
C24 C29 H29B 109.5
H29A C29 H29B 109.5
C24 C29 H29C 109.5
H29A C29 H29C 109.5
H29B C29 H29C 109.5

loop_
_geom_bond_atom_site_label_1
_geom_bond_atom_site_label_2
_geom_bond_distance
V1 N11 2.0500(9)
V1 N12 2.0548(9)
V1 C21 2.3019(10)
V1 Cl1 2.3078(3)
V1 C22 2.3093(10)
V1 C23 2.3156(10)
V1 C24 2.3213(10)
V1 C20 2.3246(10)
C10 N12 1.3327(13)
C10 N11 1.3340(13)
C10 C11 1.5102(14)
C11 H11A 0.9800
C11 H11B 0.9800
C11 H11C 0.9800
N11 C12 1.4669(13)
N12 C15 1.4630(13)
C12 C13 1.5219(18)
C12 C14 1.5261(18)
C12 H12 1.0000
C13 H13A 0.9800
C13 H13B 0.9800
C13 H13C 0.9800
C14 H14A 0.9800
C14 H14B 0.9800
C14 H14C 0.9800
C15 C16 1.5203(17)
C15 C17 1.5229(17)
C15 H15 1.0000
C16 H16A 0.9800
C16 H16B 0.9800
C16 H16C 0.9800
C17 H17A 0.9800
C17 H17B 0.9800
C17 H17C 0.9800
C20 C24 1.4200(14)
C20 C21 1.4219(15)
C20 C25 1.4986(15)
C21 C22 1.4265(15)
C21 C26 1.5020(15)
C22 C23 1.4224(15)
C22 C27 1.5042(15)
C23 C24 1.4243(14)
C23 C28 1.5013(15)
C24 C29 1.5025(15)
C25 H25A 0.9800
C25 H25B 0.9800
C25 H25C 0.9800
C26 H26A 0.9800
C26 H26B 0.9800
C26 H26C 0.9800
C26 H26D 0.9800
C26 H26E 0.9800
C26 H26F 0.9800
C27 H27A 0.9800
C27 H27B 0.9800
C27 H27C 0.9800
C28 H28A 0.9800
C28 H28B 0.9800
C28 H28C 0.9800
C29 H29A 0.9800
C29 H29B 0.9800
C29 H29C 0.9800

loop_
_geom_torsion_atom_site_label_1
_geom_torsion_atom_site_label_2
_geom_torsion_atom_site_label_3
_geom_torsion_atom_site_label_4
_geom_torsion
N12 C10 N11 C12 -169.10(10)
C11 C10 N11 C12 9.70(16)
N12 C10 N11 V1 -6.17(9)
C11 C10 N11 V1 172.62(10)
N11 C10 N12 C15 172.56(9)
C11 C10 N12 C15 -6.23(16)
N11 C10 N12 V1 6.16(9)
C11 C10 N12 V1 -172.64(10)
C10 N11 C12 C13 145.63(11)
V1 N11 C12 C13 -5.51(18)
C10 N11 C12 C14 -91.20(13)
V1 N11 C12 C14 117.66(13)
C10 N12 C15 C16 -132.80(11)
V1 N12 C15 C16 24.05(17)
C10 N12 C15 C17 104.12(12)
V1 N12 C15 C17 -99.03(13)
C24 C20 C21 C22 -1.01(11)
C25 C20 C21 C22 174.26(10)
V1 C20 C21 C22 -64.15(7)
C24 C20 C21 C26 -175.01(10)
C25 C20 C21 C26 0.27(17)
V1 C20 C21 C26 121.85(11)
C24 C20 C21 V1 63.14(7)
C25 C20 C21 V1 -121.58(10)
C20 C21 C22 C23 0.78(11)
C26 C21 C22 C23 174.69(10)
V1 C21 C22 C23 -63.84(7)
C20 C21 C22 C27 -172.25(10)
C26 C21 C22 C27 1.66(17)
V1 C21 C22 C27 123.13(11)
C20 C21 C22 V1 64.62(7)
C26 C21 C22 V1 -121.47(11)
C21 C22 C23 C24 -0.25(11)
C27 C22 C23 C24 172.69(10)
V1 C22 C23 C24 -63.67(7)
C21 C22 C23 C28 -176.80(10)
C27 C22 C23 C28 -3.85(17)
V1 C22 C23 C28 119.78(11)
C21 C22 C23 V1 63.42(7)
C27 C22 C23 V1 -123.63(11)
C21 C20 C24 C23 0.86(11)
C25 C20 C24 C23 -174.28(10)
V1 C20 C24 C23 63.45(7)
C21 C20 C24 C29 177.99(10)
C25 C20 C24 C29 2.85(17)
V1 C20 C24 C29 -119.41(11)
C21 C20 C24 V1 -62.60(7)
C25 C20 C24 V1 122.26(11)
C22 C23 C24 C20 -0.37(11)
C28 C23 C24 C20 176.28(10)
V1 C23 C24 C20 -63.74(7)
C22 C23 C24 C29 -177.61(10)
C28 C23 C24 C29 -0.96(16)
V1 C23 C24 C29 119.03(10)
C22 C23 C24 V1 63.36(7)
C28 C23 C24 V1 -119.99(10)
